data_2011791
loop_
_publ_author_name
'Yatsenko, A. V.'
'Chernyshev, V. V.'
'Paseshnichenko, K. A.'
'Schenk, H.'

_publ_section_title
;
 4-(Phenyldiazenyl)naphthalen-1-amine and its hydrochloride
;
_journal_issue 3
_journal_name_full 'Acta Crystallographica Section C'
_journal_page_first 295
_journal_page_last 297
_journal_paper_doi 10.1107/S0108270100018692
_journal_volume 57
_journal_year 2001
_chemical_formula_moiety 'C16 H14 N3 + , Cl -'
_chemical_formula_sum 'C16 H14 Cl N3'
_chemical_formula_weight 283.76
_chemical_name_systematic
;
[4-(phenyldiazenyl)naphthalen-1-yl]ammonium chloride
;
_space_group_IT_number 14
_symmetry_cell_setting monoclinic
_symmetry_space_group_name_Hall '-P 2ybc'
_symmetry_space_group_name_H-M 'P 1 21/c 1'
_cell_angle_alpha 90
_cell_angle_beta 95.32(2)
_cell_angle_gamma 90
_cell_formula_units_Z 4
_cell_length_a 7.426(3)
_cell_length_b 13.305(4)
_cell_length_c 14.027(4)
_cell_measurement_reflns_used 75
_cell_measurement_temperature 295(2)
_cell_measurement_theta_max 22.5
_cell_measurement_theta_min 4.5
_cell_volume 1379.9(8)
_computing_cell_refinement 'LSPAID (Visser, 1986)'
_computing_data_collection 'local program'
_computing_molecular_graphics 'PLUTON92 (Spek, 1992)'
_computing_publication_material 'PARST (Nardelli, 1983)'
_computing_structure_refinement MRIA
_computing_structure_solution 'MRIA (Zlokazov & Chernyshev, 1992)'
_diffrn_ambient_temperature 295(2)
_diffrn_measurement_device_type
;
DRON-3M diffractometer (Burevestnik, Russia)
;
_diffrn_radiation_monochromator 'Ni filtered'
_diffrn_radiation_type CuK\a
_diffrn_radiation_wavelength 1.5418
_diffrn_reflns_limit_h_max 5
_diffrn_reflns_limit_h_min 0
_diffrn_reflns_limit_k_max 9
_diffrn_reflns_limit_k_min 0
_diffrn_reflns_limit_l_max 10
_diffrn_reflns_limit_l_min -10
_exptl_absorpt_coefficient_mu 2.378
_exptl_absorpt_correction_type none
_exptl_crystal_density_diffrn 1.366
_exptl_crystal_density_method 'not measured'
_exptl_crystal_F_000 592
_refine_diff_density_max .9
_refine_diff_density_min -1.3
_refine_ls_extinction_method none
_refine_ls_goodness_of_fit_all 1.60
_refine_ls_hydrogen_treatment noref
_refine_ls_matrix_type fullcycle
_refine_ls_number_constraints 0
_refine_ls_number_parameters 107
_refine_ls_number_restraints 10
_refine_ls_shift/su_max .04
_refine_ls_shift/su_mean .01
_refine_ls_structure_factor_coef Inet
_refine_ls_weighting_scheme sigma
_cod_data_source_file br1305.cif
_cod_data_source_block II
_cod_original_cell_volume 1380.0(10)
_cod_original_sg_symbol_H-M 'P 21/c'
_cod_original_formula_sum 'C16 H14 Cl1 N3'
_cod_database_code 2011791

loop_
_symmetry_equiv_pos_as_xyz
'x, y, z'
'-x, -y, -z'
'-x, 1/2+y, 1/2-z'
'x, 1/2-y, 1/2+z'

loop_
_atom_site_label
_atom_site_fract_x
_atom_site_fract_y
_atom_site_fract_z
_atom_site_U_iso_or_equiv
_atom_site_thermal_displace_type
_atom_site_occupancy
_atom_site_type_symbol
Cl1 .3811(9) .5299(3) .8182(3) .074(2) Uiso 1 Cl
N1 .4054(12) .1384(7) .4964(8) .063(2) Uiso 1 N
N2 .2439(15) .5384(9) .5196(8) .063(2) Uiso 1 N
N3 .2760(15) .5956(9) .5977(7) .063(2) Uiso 1 N
C1 .3643(13) .2355(9) .4987(9) .063(2) Uiso 1 C
C2 .4113(14) .2870(8) .5875(8) .063(2) Uiso 1 C
C3 .3731(14) .3865(9) .5961(8) .063(2) Uiso 1 C
C4 .2856(11) .4439(5) .5191(9) .063(2) Uiso 1 C
C5 .1450(15) .4436(8) .3467(9) .063(2) Uiso 1 C
C6 .1001(14) .3913(9) .2627(8) .063(2) Uiso 1 C
C7 .1409(12) .2894(9) .2549(8) .063(2) Uiso 1 C
C8 .2274(17) .2371(8) .3316(9) .063(2) Uiso 1 C
C9 .2744(15) .2891(8) .4183(7) .063(2) Uiso 1 C
C10 .2342(18) .3928(9) .4268(8) .063(2) Uiso 1 C
C11 .2413(18) .6960(8) .5910(9) .063(2) Uiso 1 C
C12 .1678(19) .7394(9) .5069(9) .063(2) Uiso 1 C
C13 .1325(16) .8416(8) .5044(8) .063(2) Uiso 1 C
C14 .1703(15) .9008(8) .5864(9) .063(2) Uiso 1 C
C15 .2454(15) .8596(6) .6702(8) .063(2) Uiso 1 C
C16 .2817(19) .7541(9) .6733(9) .063(2) Uiso 1 C
H10 .3796 .0917 .4389 .05 Uiso 1 H
H11 .4699 .1059 .5585 .05 Uiso 1 H
H22 .4783 .2442 .6462 .05 Uiso 1 H
H23 .4135 .4227 .6659 .05 Uiso 1 H
H24 .2547 .1583 .3225 .05 Uiso 1 H
H25 .1057 .2473 .1885 .05 Uiso 1 H
H26 .0331 .4323 .2014 .05 Uiso 1 H
H27 .1148 .5222 .3532 .05 Uiso 1 H
H28 .3367 .7186 .7388 .05 Uiso 1 H
H29 .2788 .9035 .7347 .05 Uiso 1 H
H30 .1426 .9821 .5821 .05 Uiso 1 H
H31 .0753 .8766 .4381 .05 Uiso 1 H
H32 .1358 .6931 .4425 .05 Uiso 1 H
H33 .3294 .5646 .6617 .05 Uiso 1 H

loop_
_atom_type_symbol
_atom_type_description
_atom_type_scat_dispersion_real
_atom_type_scat_dispersion_imag
_atom_type_scat_source
Cl Cl .348 .702 'International Tables for X-Ray Crystallography (Vol. IV)'
N N .029 .018 'International Tables for X-Ray Crystallography (Vol. IV)'
C C .017 .009 'International Tables for X-Ray Crystallography (Vol. IV)'
H H .000 .000 'International Tables for X-Ray Crystallography (Vol. IV)'

loop_
_geom_angle_atom_site_label_1
_geom_angle_atom_site_label_2
_geom_angle_atom_site_label_3
_geom_angle
_geom_angle_publ_flag
H10 N1 H11 116 no
C1 N1 H11 118 no
C1 N1 H10 126 no
N3 N2 C4 122.0(10) no
N2 N3 H33 121 no
N2 N3 C11 119.0(10) no
C11 N3 H33 120 no
N1 C1 C9 123.0(10) no
N1 C1 C2 117.0(10) no
C2 C1 C9 120.0(10) no
C1 C2 H22 118 no
C1 C2 C3 120.0(10) no
C3 C2 H22 122 no
C2 C3 H23 117 no
C2 C3 C4 122.0(10) no
C4 C3 H23 120 no
N2 C4 C3 127.4(9) no
C3 C4 C10 119.0(10) no
N2 C4 C10 114.1(9) no
C10 C5 H27 119 no
C6 C5 H27 122 no
C6 C5 C10 119.0(10) no
C5 C6 H26 118 no
C5 C6 C7 121.0(10) no
C7 C6 H26 120 no
C6 C7 H25 122 no
C6 C7 C8 121.0(10) no
C8 C7 H25 117 no
C7 C8 H24 118 no
C7 C8 C9 119.0(10) no
C9 C8 H24 123 no
C1 C9 C8 119.0(10) no
C8 C9 C10 121.0(10) no
C1 C9 C10 120.0(10) no
C5 C10 C9 119.0(10) no
C4 C10 C9 118.7(9) no
C4 C10 C5 122.0(10) no
N3 C11 C16 117.0(10) no
N3 C11 C12 122.0(10) no
C12 C11 C16 121.0(10) no
C11 C12 H32 120 no
C11 C12 C13 119.0(10) no
C13 C12 H32 120 no
C12 C13 H31 120 no
C12 C13 C14 121.0(10) no
C14 C13 H31 120 no
C13 C14 H30 119 no
C13 C14 C15 121.0(10) no
C15 C14 H30 120 no
C14 C15 H29 123 no
C14 C15 C16 118.7(9) no
C16 C15 H29 118 no
C11 C16 C15 119.0(10) no
C15 C16 H28 121 no
C11 C16 H28 120 no

loop_
_geom_bond_atom_site_label_1
_geom_bond_atom_site_label_2
_geom_bond_site_symmetry_2
_geom_bond_distance
_geom_bond_publ_flag
N1 C1 . 1.329(15) no
N1 H10 . 1.022 no
N1 H11 . 1.048 no
N2 N3 . 1.337(16) no
N2 C4 . 1.295(14) no
N3 C11 . 1.362(16) no
N3 H33 . 1.034 no
C1 C2 . 1.436(16) no
C1 C9 . 1.445(15) no
C2 C3 . 1.362(16) no
C2 H22 . 1.083 no
C3 C4 . 1.429(15) no
C3 H23 . 1.107 no
C4 C10 . 1.481(16) no
C5 C6 . 1.383(16) no
C5 C10 . 1.422(16) no
C5 H27 . 1.076 no
C6 C7 . 1.396(17) no
C6 H26 . 1.098 no
C7 C8 . 1.388(16) no
C7 H25 . 1.098 no
C8 C9 . 1.415(16) no
C8 H24 . 1.078 no
C9 C10 . 1.419(16) no
C11 C12 . 1.380(17) no
C11 C16 . 1.399(17) no
C12 C13 . 1.385(16) no
C12 H32 . 1.101 no
C13 C14 . 1.401(16) no
C13 H31 . 1.090 no
C14 C15 . 1.368(16) no
C14 H30 . 1.102 no
C15 C16 . 1.430(15) no
C15 H29 . 1.086 no
C16 H28 . 1.079 no

loop_
_geom_hbond_atom_site_label_D
_geom_hbond_atom_site_label_H
_geom_hbond_atom_site_label_A
_geom_hbond_site_symmetry_A
_geom_hbond_distance_HA
_geom_hbond_distance_DA
_geom_hbond_angle_DHA
N1 H10 Cl1 4_554 2.34 3.350(10) 168
N1 H11 Cl1 3_646 2.21 3.260(10) 175
N3 H33 Cl1 1_555 2.24 3.240(10) 162

loop_
_cod_related_entry_id
_cod_related_entry_database
_cod_related_entry_code
1 ChemSpider 2342861
